data_1536040
loop_
_publ_author_name
'Vigdorchik, A.G.'
'Malinovskii, Yu.A.'
'Dryuchko, A.G.'

_publ_section_title
;
 Crystal structure of cesium - cerium nitrate Cs2: Ce (N O3)5 (H2 O)2:
;
_journal_name_full Kristallografiya
_journal_page_first 1399
_journal_page_last 1402
_journal_volume 35
_journal_year 1990
_chemical_formula_sum 'Ce Cs2 H4 N5 O17'
_chemical_name_systematic 'Cs2 (Ce (N O3)5 (H2 O)2)'
_space_group_IT_number 15
_symmetry_space_group_name_Hall '-C 2yc'
_symmetry_space_group_name_H-M 'C 1 2/c 1'
_cell_angle_alpha 90
_cell_angle_beta 103.77
_cell_angle_gamma 90
_cell_formula_units_Z 4
_cell_length_a 11.125
_cell_length_b 8.798
_cell_length_c 16.503
_cell_volume 1568.852
_citation_journal_id_ASTM KRISAJ
_cod_data_source_file Vigdorchik_KRISAJ_1990_1062.cif
_cod_data_source_block H4Ce1Cs2N5O17
_cod_original_formula_sum 'H4 Ce1 Cs2 N5 O17'
_cod_database_code 1536040

loop_
_symmetry_equiv_pos_as_xyz
x,y,z
-x,y,-z+1/2
-x,-y,-z
x,-y,z-1/2
x+1/2,y+1/2,z
-x+1/2,y+1/2,-z+1/2
-x+1/2,-y+1/2,-z
x+1/2,-y+1/2,z-1/2

loop_
_atom_site_label
_atom_site_type_symbol
_atom_site_fract_x
_atom_site_fract_y
_atom_site_fract_z
_atom_site_occupancy
_atom_site_U_iso_or_equiv
Ce1 Ce+3 0 0.038 0.25 1 0.0
O9 O-2 0.421 0.321 0.3226 1 0.0
N2 N+5 0.2312 0.4839 0.1534 1 0.0
O1 O-2 0.4609 0.3165 0.0091 1 0.0
N3 N+5 0 0.384 0.25 1 0.0
O2 O-2 0.0562 0.127 0.1185 1 0.0
N1 N+5 0.0093 0.1658 0.4503 1 0.0
O5 O-2 0.3201 0.4051 0.1403 1 0.0
O3 O-2 0.1219 0.1874 0.4592 1 0.0
O8 O-2 0.5 0.0234 0.25 1 0.0
O7 O-2 0.0951 0.3091 0.2848 1 0.0
O4 O-2 0.2425 0.0725 0.2843 1 0.0
Cs1 Cs+1 0.3107 0.0475 0.0746 1 0.0
O6 O-2 0.1275 0.4812 0.1071 1 0.0
